data_2216362
loop_
_publ_author_name
'Lv, Ming'
'Ng, Seik Weng'

_publ_section_title
;Poly[[diaquabis(\m~2~-terephthalato-\k^4^<i>O</i>:<i>O</i>':<i>O</i>'':<i>O</i>''')dizinc(II)]
 <i>N</i>,<i>N</i>-dimethylacetamide disolvate]
;
_journal_coeditor_code CI2501
_journal_issue 12
_journal_name_full 'Acta Crystallographica Section E'
_journal_page_first m3136
_journal_page_last m3136
_journal_paper_doi 10.1107/S1600536807060357
_journal_volume 63
_journal_year 2007
_chemical_formula_iupac '[Zn2 (C8 H4 O4)2 (H2 O)2], 2C4 H9 N O'
_chemical_formula_moiety 'C16 H12 O10 Zn2, 2C4 H9 N O'
_chemical_formula_sum 'C24 H30 N2 O12 Zn2'
_chemical_formula_weight 669.24
_chemical_name_systematic
;
Poly[[diaquabis(\m~2~-terephthalato-
\k^4^<i>O</i>:<i>O</i>':<i>O</i>'':<i>O</i>''')dizinc(II)]
<i>N</i>,<i>N</i>-dimethylacetamide disolvate]
;
_space_group_IT_number 2
_symmetry_cell_setting triclinic
_symmetry_space_group_name_Hall '-P 1'
_symmetry_space_group_name_H-M 'P -1'
_atom_sites_solution_hydrogens geom
_atom_sites_solution_primary direct
_atom_sites_solution_secondary difmap
_audit_creation_method SHELXL-97
_cell_angle_alpha 78.0300(10)
_cell_angle_beta 81.0440(10)
_cell_angle_gamma 77.2660(10)
_cell_formula_units_Z 2
_cell_length_a 6.9291(5)
_cell_length_b 10.0551(7)
_cell_length_c 20.620(2)
_cell_measurement_reflns_used 3838
_cell_measurement_temperature 295(2)
_cell_measurement_theta_max 26.0
_cell_measurement_theta_min 2.2
_cell_volume 1361.71(19)
_computing_cell_refinement 'SAINT (Bruker, 2006)'
_computing_data_collection 'APEX2 (Bruker, 2006)'
_computing_data_reduction SAINT
_computing_molecular_graphics 'X-SEED (Barbour, 2001) and OLEX (Dolomanov <i>et al.</i>,  2003)'
_computing_publication_material 'publCIF (Westrip, 2007)'
_computing_structure_refinement 'SHELXL97 (Sheldrick, 1997)'
_computing_structure_solution 'SHELXS97 (Sheldrick, 1997)'
_diffrn_ambient_temperature 295(2)
_diffrn_measured_fraction_theta_full 0.977
_diffrn_measured_fraction_theta_max 0.977
_diffrn_measurement_device_type 'Bruker APEXII area-detector diffractometer'
_diffrn_measurement_method '\f and \w scans'
_diffrn_radiation_monochromator graphite
_diffrn_radiation_source 'fine-focus sealed tube'
_diffrn_radiation_type MoK\a
_diffrn_radiation_wavelength 0.71073
_diffrn_reflns_av_R_equivalents 0.0159
_diffrn_reflns_av_sigmaI/netI 0.0318
_diffrn_reflns_limit_h_max 6
_diffrn_reflns_limit_h_min -8
_diffrn_reflns_limit_k_max 12
_diffrn_reflns_limit_k_min -12
_diffrn_reflns_limit_l_max 25
_diffrn_reflns_limit_l_min -25
_diffrn_reflns_number 7748
_diffrn_reflns_theta_full 26.02
_diffrn_reflns_theta_max 26.02
_diffrn_reflns_theta_min 2.03
_diffrn_standards_number 0
_exptl_absorpt_coefficient_mu 1.828
_exptl_absorpt_correction_T_max 1.000
_exptl_absorpt_correction_T_min 0.587
_exptl_absorpt_correction_type multi-scan
_exptl_absorpt_process_details '(SADABS; Sheldrick, 1996)'
_exptl_crystal_colour Colourless
_exptl_crystal_density_diffrn 1.632
_exptl_crystal_density_method 'not measured'
_exptl_crystal_description Block
_exptl_crystal_F_000 688
_exptl_crystal_size_max 0.33
_exptl_crystal_size_mid 0.31
_exptl_crystal_size_min 0.29
_refine_diff_density_max 1.240
_refine_diff_density_min -0.444
_refine_ls_extinction_method none
_refine_ls_goodness_of_fit_ref 1.036
_refine_ls_hydrogen_treatment mixed
_refine_ls_matrix_type full
_refine_ls_number_parameters 383
_refine_ls_number_reflns 5269
_refine_ls_number_restraints 4
_refine_ls_restrained_S_all 1.035
_refine_ls_R_factor_all 0.0423
_refine_ls_R_factor_gt 0.0354
_refine_ls_shift/su_max 0.001
_refine_ls_shift/su_mean 0.001
_refine_ls_structure_factor_coef Fsqd
_refine_ls_weighting_details 'calc w=1/[\s^2^(Fo^2^)+(0.0604P)^2^+0.7539P] where P=(Fo^2^+2Fc^2^)/3'
_refine_ls_weighting_scheme calc
_refine_ls_wR_factor_gt 0.0933
_refine_ls_wR_factor_ref 0.0988
_reflns_number_gt 4503
_reflns_number_total 5269
_reflns_threshold_expression I>2\s(I)
_cod_data_source_file ci2501.cif
_cod_data_source_block I
_cod_depositor_comments
;
The following automatic conversions were performed:
'_symmetry_cell_setting' value 'Triclinic' changed to 'triclinic'
according to '/home/saulius/struct/CIF-dictionaries/cif_core.dic'
dictionary named 'cif_core.dic' version 2.4.1 from 2010-06-29.

Automatic conversion script
Id: cif_fix_enum 1527 2010-12-29 10:47:43Z saulius 

The following automatic conversions were performed:

'_symmetry_cell_setting' value 'Triclinic' changed to 'triclinic'
according to /home/saulius/struct/CIF-dictionaries/cif_core.dic
dictionary named 'cif_core.dic' version 2.4.1 from 2010-06-29.

Automatic conversion script
Id: cif_fix_values 1715 2011-07-08 13:25:40Z adriana 
;
_cod_original_cell_volume 1361.7(2)
_cod_database_code 2216362
_cod_database_fobs_code 2216362

loop_
_symmetry_equiv_pos_as_xyz
'x, y, z'
'-x, -y, -z'

loop_
_atom_site_type_symbol
_atom_site_label
_atom_site_fract_x
_atom_site_fract_y
_atom_site_fract_z
_atom_site_U_iso_or_equiv
_atom_site_adp_type
_atom_site_calc_flag
_atom_site_refinement_flags
_atom_site_occupancy
Zn Zn1 0.63480(4) 0.67635(3) 0.719133(14) 0.01316(10) Uani d . 1
Zn Zn2 0.92767(4) 0.77920(3) 0.775812(14) 0.01324(10) Uani d . 1
O O1 0.5123(3) 0.6234(2) 0.81850(9) 0.0236(5) Uani d . 1
O O2 0.7888(3) 0.6531(2) 0.85183(9) 0.0245(5) Uani d . 1
O O3 0.8096(3) 0.7535(2) 0.63769(9) 0.0250(5) Uani d . 1
O O4 0.9806(3) 0.8735(2) 0.67983(9) 0.0246(5) Uani d . 1
O O5 0.5119(3) 0.8748(2) 0.72861(11) 0.0299(5) Uani d . 1
O O6 0.7024(3) 0.9401(2) 0.78959(11) 0.0309(5) Uani d . 1
O O7 -0.1614(3) 1.49770(19) 0.73505(10) 0.0219(4) Uani d . 1
O O8 0.0874(3) 1.59581(19) 0.74699(10) 0.0206(4) Uani d . 1
O O9 0.4592(4) 0.6915(3) 0.54349(11) 0.0450(7) Uani d . 1
O O10 1.0286(4) 0.8186(3) 0.95154(12) 0.0467(7) Uani d . 1
O O1W 0.4426(3) 0.6272(2) 0.67268(10) 0.0236(5) Uani d D 1
O O2W 1.1323(3) 0.8078(2) 0.82510(10) 0.0217(4) Uani d D 1
N N1 0.3480(6) 0.7018(5) 0.44740(18) 0.0657(11) Uani d . 1
N N2 1.1224(6) 0.8029(4) 1.05090(18) 0.0602(10) Uani d . 1
C C1 0.6258(4) 0.6158(3) 0.86252(13) 0.0178(6) Uani d . 1
C C2 0.5584(4) 0.5557(3) 0.93373(13) 0.0181(6) Uani d . 1
C C3 0.3839(4) 0.5026(3) 0.94995(14) 0.0226(6) Uani d . 1
H H3 0.3063 0.5042 0.9167 0.027 Uiso calc R 1
C C4 0.3260(4) 0.4472(3) 1.01590(14) 0.0231(6) Uani d . 1
H H4 0.2096 0.4118 1.0266 0.028 Uiso calc R 1
C C5 0.9142(4) 0.8430(3) 0.63250(13) 0.0192(6) Uani d . 1
C C6 0.9616(4) 0.9236(3) 0.56353(13) 0.0201(6) Uani d . 1
C C7 0.8558(5) 0.9188(3) 0.51209(14) 0.0257(7) Uani d . 1
H H7 0.7594 0.8641 0.5203 0.031 Uiso calc R 1
C C8 0.8933(5) 0.9948(3) 0.44886(14) 0.0256(7) Uani d . 1
H H8 0.8218 0.9915 0.4148 0.031 Uiso calc R 1
C C9 0.5516(4) 0.9592(3) 0.75905(13) 0.0199(6) Uani d . 1
C C10 0.4100(4) 1.0962(3) 0.75689(13) 0.0180(6) Uani d . 1
C C11 0.2208(4) 1.1129(3) 0.73742(14) 0.0206(6) Uani d . 1
H H11 0.1796 1.0382 0.7274 0.025 Uiso calc R 1
C C12 0.0946(4) 1.2414(3) 0.73307(14) 0.0192(6) Uani d . 1
H H12 -0.0323 1.2522 0.7208 0.023 Uiso calc R 1
C C13 0.1558(4) 1.3544(3) 0.74688(13) 0.0158(5) Uani d . 1
C C14 0.3456(4) 1.3378(3) 0.76604(14) 0.0198(6) Uani d . 1
H H14 0.3878 1.4128 0.7753 0.024 Uiso calc R 1
C C15 0.4704(4) 1.2094(3) 0.77112(14) 0.0200(6) Uani d . 1
H H15 0.5963 1.1982 0.7842 0.024 Uiso calc R 1
C C16 0.0166(4) 1.4929(3) 0.74250(12) 0.0157(5) Uani d . 1
C C17 0.3473(6) 0.6572(5) 0.5108(2) 0.0507(10) Uani d . 1
C C18 0.2010(6) 0.5604(4) 0.54366(19) 0.0452(9) Uani d . 1
H H18A 0.2192 0.5293 0.5900 0.068 Uiso calc R 1
H H18B 0.2261 0.4819 0.5217 0.068 Uiso calc R 1
H H18C 0.0668 0.6099 0.5398 0.068 Uiso calc R 1
C C19 0.4846(7) 0.7971(5) 0.41555(19) 0.0590(12) Uani d . 1
H H19A 0.5368 0.8269 0.4494 0.088 Uiso calc R 1
H H19B 0.4133 0.8762 0.3883 0.088 Uiso calc R 1
H H19C 0.5923 0.7499 0.3883 0.088 Uiso calc R 1
C C20 0.2240(8) 0.6634(7) 0.4052(2) 0.0832(19) Uani d . 1
H H20A 0.1502 0.5966 0.4315 0.125 Uiso calc R 1
H H20B 0.3077 0.6242 0.3694 0.125 Uiso calc R 1
H H20C 0.1330 0.7444 0.3870 0.125 Uiso calc R 1
C C21 1.3211(6) 0.9137(4) 0.9555(2) 0.0496(10) Uani d . 1
H H21A 1.3178 0.9395 0.9081 0.074 Uiso calc R 1
H H21B 1.4445 0.8517 0.9646 0.074 Uiso calc R 1
H H21C 1.3099 0.9952 0.9743 0.074 Uiso calc R 1
C C22 1.1458(6) 0.8407(4) 0.9868(2) 0.0478(10) Uani d . 1
C C23 0.9614(7) 0.7308(5) 1.08110(19) 0.0524(11) Uani d . 1
H H23A 0.8818 0.7282 1.0474 0.079 Uiso calc R 1
H H23B 0.8800 0.7787 1.1145 0.079 Uiso calc R 1
H H23C 1.0160 0.6379 1.1014 0.079 Uiso calc R 1
C C24 1.2542(9) 0.8267(6) 1.0954(2) 0.0812(17) Uani d . 1
H H24A 1.3640 0.8633 1.0690 0.122 Uiso calc R 1
H H24B 1.3037 0.7406 1.1233 0.122 Uiso calc R 1
H H24C 1.1806 0.8916 1.1228 0.122 Uiso calc R 1
H H1W1 0.438(6) 0.652(4) 0.6313(6) 0.041(11) Uiso d D 1
H H1W2 0.329(3) 0.620(4) 0.6927(18) 0.060(14) Uiso d D 1
H H2W1 1.095(6) 0.811(4) 0.8661(7) 0.048(12) Uiso d D 1
H H2W2 1.246(3) 0.757(3) 0.8228(19) 0.050(12) Uiso d D 1

loop_
_atom_site_aniso_label
_atom_site_aniso_U_11
_atom_site_aniso_U_22
_atom_site_aniso_U_33
_atom_site_aniso_U_12
_atom_site_aniso_U_13
_atom_site_aniso_U_23
Zn1 0.01266(17) 0.01296(17) 0.01259(16) -0.00214(12) -0.00050(12) -0.00054(12)
Zn2 0.01314(17) 0.01313(17) 0.01196(16) -0.00188(12) -0.00091(12) -0.00006(12)
O1 0.0223(11) 0.0349(12) 0.0117(9) -0.0074(9) -0.0020(8) 0.0016(8)
O2 0.0229(11) 0.0334(12) 0.0158(10) -0.0130(9) 0.0005(8) 0.0049(8)
O3 0.0275(11) 0.0304(12) 0.0159(10) -0.0136(9) 0.0000(8) 0.0049(8)
O4 0.0368(12) 0.0277(11) 0.0107(9) -0.0144(10) -0.0016(9) 0.0015(8)
O5 0.0283(12) 0.0173(11) 0.0415(13) 0.0057(9) -0.0045(10) -0.0099(9)
O6 0.0290(12) 0.0245(11) 0.0347(12) 0.0101(9) -0.0097(10) -0.0070(9)
O7 0.0157(10) 0.0156(10) 0.0333(11) 0.0009(8) -0.0069(9) -0.0032(8)
O8 0.0164(10) 0.0132(9) 0.0313(11) -0.0012(8) -0.0006(8) -0.0051(8)
O9 0.0446(15) 0.0735(19) 0.0225(12) -0.0206(14) -0.0096(11) -0.0071(12)
O10 0.0457(16) 0.073(2) 0.0252(12) -0.0122(14) -0.0069(11) -0.0158(12)
O1W 0.0185(11) 0.0388(13) 0.0160(10) -0.0122(9) -0.0023(9) -0.0029(9)
O2W 0.0167(10) 0.0306(12) 0.0183(10) -0.0030(9) -0.0021(8) -0.0073(9)
N1 0.050(2) 0.104(3) 0.043(2) -0.001(2) -0.0125(17) -0.023(2)
N2 0.071(3) 0.069(3) 0.044(2) -0.006(2) -0.0204(19) -0.0154(18)
C1 0.0162(13) 0.0167(13) 0.0164(13) 0.0005(11) 0.0011(11) -0.0003(11)
C2 0.0203(14) 0.0187(14) 0.0131(12) -0.0052(11) 0.0017(11) 0.0009(11)
C3 0.0226(15) 0.0318(16) 0.0141(13) -0.0106(13) -0.0022(11) 0.0002(12)
C4 0.0196(14) 0.0309(16) 0.0185(14) -0.0119(12) -0.0002(11) 0.0018(12)
C5 0.0206(14) 0.0174(14) 0.0148(13) -0.0017(11) 0.0016(11) 0.0026(11)
C6 0.0244(15) 0.0210(14) 0.0131(13) -0.0075(12) 0.0018(11) 0.0014(11)
C7 0.0300(16) 0.0296(16) 0.0185(14) -0.0156(13) -0.0019(12) 0.0034(12)
C8 0.0318(17) 0.0323(17) 0.0150(14) -0.0162(14) -0.0038(12) 0.0022(12)
C9 0.0213(15) 0.0141(13) 0.0178(13) 0.0016(11) 0.0030(11) 0.0025(11)
C10 0.0208(14) 0.0150(13) 0.0154(13) 0.0010(11) 0.0002(11) -0.0026(10)
C11 0.0226(15) 0.0137(13) 0.0254(15) -0.0029(11) -0.0022(12) -0.0041(11)
C12 0.0156(13) 0.0188(14) 0.0229(14) -0.0012(11) -0.0050(11) -0.0032(11)
C13 0.0155(13) 0.0137(13) 0.0156(13) 0.0000(11) 0.0001(10) -0.0010(10)
C14 0.0222(15) 0.0149(13) 0.0222(14) -0.0034(11) -0.0032(12) -0.0032(11)
C15 0.0159(13) 0.0214(14) 0.0210(14) 0.0006(11) -0.0051(11) -0.0023(11)
C16 0.0181(14) 0.0133(13) 0.0124(12) -0.0006(11) -0.0001(10) 0.0009(10)
C17 0.043(2) 0.064(3) 0.040(2) 0.006(2) -0.0035(18) -0.017(2)
C18 0.041(2) 0.054(2) 0.042(2) -0.0116(18) 0.0001(17) -0.0124(18)
C19 0.059(3) 0.080(3) 0.029(2) -0.015(2) -0.0006(19) 0.009(2)
C20 0.061(3) 0.147(6) 0.051(3) 0.001(3) -0.024(2) -0.048(3)
C21 0.051(2) 0.048(2) 0.052(2) -0.013(2) -0.005(2) -0.0104(19)
C22 0.055(3) 0.045(2) 0.040(2) 0.0051(19) -0.0066(19) -0.0160(18)
C23 0.064(3) 0.061(3) 0.030(2) -0.019(2) 0.0014(19) -0.0039(18)
C24 0.102(4) 0.097(4) 0.058(3) -0.009(3) -0.046(3) -0.029(3)

loop_
_atom_type_symbol
_atom_type_description
_atom_type_scat_dispersion_real
_atom_type_scat_dispersion_imag
_atom_type_scat_source
C C 0.0033 0.0016 'International Tables Vol C Tables 4.2.6.8 and 6.1.1.4'
H H 0.0000 0.0000 'International Tables Vol C Tables 4.2.6.8 and 6.1.1.4'
N N 0.0061 0.0033 'International Tables Vol C Tables 4.2.6.8 and 6.1.1.4'
O O 0.0106 0.0060 'International Tables Vol C Tables 4.2.6.8 and 6.1.1.4'
Zn Zn 0.2839 1.4301 'International Tables Vol C Tables 4.2.6.8 and 6.1.1.4'

loop_
_geom_angle_atom_site_label_1
_geom_angle_atom_site_label_2
_geom_angle_atom_site_label_3
_geom_angle_site_symmetry_1
_geom_angle_site_symmetry_3
_geom_angle
O1W Zn1 O5 . . 102.58(9)
O1W Zn1 O7 . 1_645 102.98(9)
O5 Zn1 O7 . 1_645 154.30(9)
O1W Zn1 O3 . . 98.14(8)
O5 Zn1 O3 . . 87.61(9)
O7 Zn1 O3 1_645 . 91.40(8)
O1W Zn1 O1 . . 100.14(8)
O5 Zn1 O1 . . 85.75(9)
O7 Zn1 O1 1_645 . 87.20(8)
O3 Zn1 O1 . . 161.51(8)
O1W Zn1 Zn2 . . 173.06(6)
O5 Zn1 Zn2 . . 73.54(6)
O7 Zn1 Zn2 1_645 . 81.29(6)
O3 Zn1 Zn2 . . 76.13(6)
O1 Zn1 Zn2 . . 85.44(6)
O2W Zn2 O6 . . 102.78(9)
O2W Zn2 O4 . . 107.47(9)
O6 Zn2 O4 . . 88.71(9)
O2W Zn2 O2 . . 98.12(8)
O6 Zn2 O2 . . 89.76(9)
O4 Zn2 O2 . . 154.05(8)
O2W Zn2 O8 . 1_645 96.33(8)
O6 Zn2 O8 . 1_645 160.78(9)
O4 Zn2 O8 . 1_645 87.53(8)
O2 Zn2 O8 . 1_645 85.46(8)
O2W Zn2 Zn1 . . 167.77(6)
O6 Zn2 Zn1 . . 84.84(7)
O4 Zn2 Zn1 . . 81.98(6)
O2 Zn2 Zn1 . . 72.09(6)
O8 Zn2 Zn1 1_645 . 75.97(6)
C1 O1 Zn1 . . 115.60(17)
C1 O2 Zn2 . . 135.28(18)
C5 O3 Zn1 . . 128.33(19)
C5 O4 Zn2 . . 122.57(18)
C9 O5 Zn1 . . 134.0(2)
C9 O6 Zn2 . . 118.93(19)
C16 O7 Zn1 . 1_465 123.68(17)
C16 O8 Zn2 . 1_465 126.38(17)
Zn1 O1W H1W1 . . 123(3)
Zn1 O1W H1W2 . . 119(3)
H1W1 O1W H1W2 . . 111(4)
Zn2 O2W H2W1 . . 114(3)
Zn2 O2W H2W2 . . 120(3)
H2W1 O2W H2W2 . . 107(4)
C17 N1 C19 . . 117.3(4)
C17 N1 C20 . . 124.4(5)
C19 N1 C20 . . 118.4(4)
C22 N2 C23 . . 118.8(4)
C22 N2 C24 . . 123.3(5)
C23 N2 C24 . . 117.9(4)
O2 C1 O1 . . 125.4(3)
O2 C1 C2 . . 117.0(2)
O1 C1 C2 . . 117.6(2)
C3 C2 C4 . 2_667 119.6(3)
C3 C2 C1 . . 121.2(2)
C4 C2 C1 2_667 . 119.3(2)
C4 C3 C2 . . 119.9(3)
C4 C3 H3 . . 120.0
C2 C3 H3 . . 120.0
C3 C4 C2 . 2_667 120.5(3)
C3 C4 H4 . . 119.7
C2 C4 H4 2_667 . 119.7
O3 C5 O4 . . 125.8(2)
O3 C5 C6 . . 117.2(2)
O4 C5 C6 . . 117.0(2)
C7 C6 C8 . 2_776 119.7(3)
C7 C6 C5 . . 119.6(3)
C8 C6 C5 2_776 . 120.7(3)
C8 C7 C6 . . 120.5(3)
C8 C7 H7 . . 119.7
C6 C7 H7 . . 119.7
C7 C8 C6 . 2_776 119.8(3)
C7 C8 H8 . . 120.1
C6 C8 H8 2_776 . 120.1
O5 C9 O6 . . 125.5(3)
O5 C9 C10 . . 116.7(3)
O6 C9 C10 . . 117.8(3)
C15 C10 C11 . . 119.5(3)
C15 C10 C9 . . 120.1(3)
C11 C10 C9 . . 120.3(3)
C12 C11 C10 . . 119.6(3)
C12 C11 H11 . . 120.2
C10 C11 H11 . . 120.2
C11 C12 C13 . . 120.7(3)
C11 C12 H12 . . 119.6
C13 C12 H12 . . 119.6
C12 C13 C14 . . 119.6(2)
C12 C13 C16 . . 120.1(2)
C14 C13 C16 . . 120.3(2)
C15 C14 C13 . . 119.6(3)
C15 C14 H14 . . 120.2
C13 C14 H14 . . 120.2
C14 C15 C10 . . 120.9(3)
C14 C15 H15 . . 119.6
C10 C15 H15 . . 119.6
O7 C16 O8 . . 124.9(2)
O7 C16 C13 . . 117.7(2)
O8 C16 C13 . . 117.5(2)
O9 C17 N1 . . 121.2(4)
O9 C17 C18 . . 122.0(4)
N1 C17 C18 . . 116.7(4)
C17 C18 H18A . . 109.5
C17 C18 H18B . . 109.5
H18A C18 H18B . . 109.5
C17 C18 H18C . . 109.5
H18A C18 H18C . . 109.5
H18B C18 H18C . . 109.5
N1 C19 H19A . . 109.5
N1 C19 H19B . . 109.5
H19A C19 H19B . . 109.5
N1 C19 H19C . . 109.5
H19A C19 H19C . . 109.5
H19B C19 H19C . . 109.5
N1 C20 H20A . . 109.5
N1 C20 H20B . . 109.5
H20A C20 H20B . . 109.5
N1 C20 H20C . . 109.5
H20A C20 H20C . . 109.5
H20B C20 H20C . . 109.5
C22 C21 H21A . . 109.5
C22 C21 H21B . . 109.5
H21A C21 H21B . . 109.5
C22 C21 H21C . . 109.5
H21A C21 H21C . . 109.5
H21B C21 H21C . . 109.5
O10 C22 N2 . . 120.5(4)
O10 C22 C21 . . 121.4(4)
N2 C22 C21 . . 118.1(4)
N2 C23 H23A . . 109.5
N2 C23 H23B . . 109.5
H23A C23 H23B . . 109.5
N2 C23 H23C . . 109.5
H23A C23 H23C . . 109.5
H23B C23 H23C . . 109.5
N2 C24 H24A . . 109.5
N2 C24 H24B . . 109.5
H24A C24 H24B . . 109.5
N2 C24 H24C . . 109.5
H24A C24 H24C . . 109.5
H24B C24 H24C . . 109.5

loop_
_geom_bond_atom_site_label_1
_geom_bond_atom_site_label_2
_geom_bond_site_symmetry_2
_geom_bond_distance
Zn1 O1 . 2.100(2)
Zn1 O3 . 2.032(2)
Zn1 O5 . 2.026(2)
Zn1 O7 1_645 2.027(2)
Zn1 O1W . 1.954(2)
Zn1 Zn2 . 2.9527(4)
Zn2 O2 . 2.058(2)
Zn2 O4 . 2.025(2)
Zn2 O6 . 2.018(2)
Zn2 O8 1_645 2.080(2)
Zn2 O2W . 1.969(2)
O1 C1 . 1.271(3)
O2 C1 . 1.241(3)
O3 C5 . 1.253(3)
O4 C5 . 1.258(3)
O5 C9 . 1.252(4)
O6 C9 . 1.262(4)
O7 C16 . 1.255(3)
O7 Zn1 1_465 2.0274(19)
O8 C16 . 1.264(3)
O8 Zn2 1_465 2.0804(19)
O9 C17 . 1.246(5)
O10 C22 . 1.252(5)
O1W H1W1 . 0.842(10)
O1W H1W2 . 0.842(10)
O2W H2W1 . 0.849(10)
O2W H2W2 . 0.841(10)
N1 C17 . 1.290(5)
N1 C19 . 1.479(6)
N1 C20 . 1.472(6)
N2 C22 . 1.292(5)
N2 C23 . 1.453(6)
N2 C24 . 1.477(5)
C1 C2 . 1.511(4)
C2 C3 . 1.394(4)
C2 C4 2_667 1.399(4)
C3 C4 . 1.391(4)
C3 H3 . 0.93
C4 C2 2_667 1.399(4)
C4 H4 . 0.93
C5 C6 . 1.510(4)
C6 C7 . 1.394(4)
C6 C8 2_776 1.395(4)
C7 C8 . 1.386(4)
C7 H7 . 0.93
C8 C6 2_776 1.395(4)
C8 H8 . 0.93
C9 C10 . 1.501(4)
C10 C15 . 1.394(4)
C10 C11 . 1.395(4)
C11 C12 . 1.386(4)
C11 H11 . 0.93
C12 C13 . 1.392(4)
C12 H12 . 0.93
C13 C14 . 1.397(4)
C13 C16 . 1.503(4)
C14 C15 . 1.381(4)
C14 H14 . 0.93
C15 H15 . 0.93
C17 C18 . 1.543(6)
C18 H18A . 0.96
C18 H18B . 0.96
C18 H18C . 0.96
C19 H19A . 0.96
C19 H19B . 0.96
C19 H19C . 0.96
C20 H20A . 0.96
C20 H20B . 0.96
C20 H20C . 0.96
C21 C22 . 1.544(6)
C21 H21A . 0.96
C21 H21B . 0.96
C21 H21C . 0.96
C23 H23A . 0.96
C23 H23B . 0.96
C23 H23C . 0.96
C24 H24A . 0.96
C24 H24B . 0.96
C24 H24C . 0.96

loop_
_geom_hbond_atom_site_label_D
_geom_hbond_atom_site_label_H
_geom_hbond_atom_site_label_A
_geom_hbond_site_symmetry_A
_geom_hbond_distance_DH
_geom_hbond_distance_HA
_geom_hbond_distance_DA
_geom_hbond_angle_DHA
_geom_hbond_publ_flag
O1w H1w1 O9 . 0.840(10) 1.760(10) 2.598(3) 173(4) yes
O1w H1w2 O8 1_545 0.840(10) 1.900(10) 2.734(3) 173(4) yes
O2w H2w1 O10 . 0.850(10) 1.760(10) 2.613(3) 177(4) yes
O2w H2w2 O1 1_655 0.840(10) 2.030(10) 2.869(3) 176(4) yes

loop_
_geom_torsion_atom_site_label_1
_geom_torsion_atom_site_label_2
_geom_torsion_atom_site_label_3
_geom_torsion_atom_site_label_4
_geom_torsion_site_symmetry_1
_geom_torsion_site_symmetry_4
_geom_torsion
O1W Zn1 O1 C1 . . 165.7(2)
O5 Zn1 O1 C1 . . -92.2(2)
O7 Zn1 O1 C1 1_645 . 63.1(2)
O3 Zn1 O1 C1 . . -23.0(4)
O2W Zn2 O2 C1 . . 162.7(3)
O6 Zn2 O2 C1 . . 59.8(3)
O4 Zn2 O2 C1 . . -26.7(4)
O8 Zn2 O2 C1 1_645 . -101.5(3)
O1W Zn1 O3 C5 . . 152.7(2)
O5 Zn1 O3 C5 . . 50.3(2)
O7 Zn1 O3 C5 1_645 . -104.0(2)
O1 Zn1 O3 C5 . . -18.7(4)
Zn2 Zn1 O3 C5 . . -23.3(2)
O2W Zn2 O4 C5 . . 159.7(2)
O6 Zn2 O4 C5 . . -97.3(2)
O2 Zn2 O4 C5 . . -10.5(4)
O8 Zn2 O4 C5 1_645 . 63.8(2)
Zn1 Zn2 O4 C5 . . -12.3(2)
O1W Zn1 O5 C9 . . 171.8(3)
O7 Zn1 O5 C9 1_645 . -2.1(4)
O3 Zn1 O5 C9 . . -90.4(3)
O1 Zn1 O5 C9 . . 72.4(3)
O2W Zn2 O6 C9 . . 173.9(2)
O4 Zn2 O6 C9 . . 66.3(2)
O2 Zn2 O6 C9 . . -87.8(2)
O8 Zn2 O6 C9 1_645 . -12.4(4)
Zn2 O2 C1 O1 . . 18.1(5)
Zn2 O2 C1 C2 . . -162.33(19)
Zn1 O1 C1 O2 . . 9.3(4)
Zn1 O1 C1 C2 . . -170.23(18)
O2 C1 C2 C3 . . -175.7(3)
O1 C1 C2 C3 . . 3.9(4)
O2 C1 C2 C4 . 2_667 3.9(4)
O1 C1 C2 C4 . 2_667 -176.5(3)
C4 C2 C3 C4 2_667 . 0.0(5)
C1 C2 C3 C4 . . 179.6(3)
C2 C3 C4 C2 . 2_667 0.0(5)
Zn1 O3 C5 O4 . . 23.0(4)
Zn1 O3 C5 C6 . . -155.74(19)
Zn2 O4 C5 O3 . . 0.0(4)
Zn2 O4 C5 C6 . . 178.80(18)
O3 C5 C6 C7 . . 13.9(4)
O4 C5 C6 C7 . . -165.0(3)
O3 C5 C6 C8 . 2_776 -167.6(3)
O4 C5 C6 C8 . 2_776 13.6(4)
C8 C6 C7 C8 2_776 . -0.3(5)
C5 C6 C7 C8 . . 178.3(3)
C6 C7 C8 C6 . 2_776 0.3(5)
Zn1 O5 C9 O6 . . 6.5(5)
Zn1 O5 C9 C10 . . -175.55(19)
Zn2 O6 C9 O5 . . 12.3(4)
Zn2 O6 C9 C10 . . -165.71(18)
O5 C9 C10 C15 . . -160.6(3)
O6 C9 C10 C15 . . 17.5(4)
O5 C9 C10 C11 . . 16.2(4)
O6 C9 C10 C11 . . -165.7(3)
C15 C10 C11 C12 . . -0.6(4)
C9 C10 C11 C12 . . -177.4(3)
C10 C11 C12 C13 . . 1.0(4)
C11 C12 C13 C14 . . -0.7(4)
C11 C12 C13 C16 . . -179.5(2)
C12 C13 C14 C15 . . -0.1(4)
C16 C13 C14 C15 . . 178.7(2)
C13 C14 C15 C10 . . 0.5(4)
C11 C10 C15 C14 . . -0.2(4)
C9 C10 C15 C14 . . 176.7(3)
Zn1 O7 C16 O8 1_465 . 6.6(4)
Zn1 O7 C16 C13 1_465 . -173.87(16)
Zn2 O8 C16 O7 1_465 . 22.5(4)
Zn2 O8 C16 C13 1_465 . -157.04(17)
C12 C13 C16 O7 . . 9.4(4)
C14 C13 C16 O7 . . -169.4(2)
C12 C13 C16 O8 . . -171.0(2)
C14 C13 C16 O8 . . 10.1(4)
C19 N1 C17 O9 . . -0.9(6)
C20 N1 C17 O9 . . 178.5(4)
C19 N1 C17 C18 . . 178.7(4)
C20 N1 C17 C18 . . -1.8(7)
C23 N2 C22 O10 . . 1.8(6)
C24 N2 C22 O10 . . -179.5(4)
C23 N2 C22 C21 . . -178.4(4)
C24 N2 C22 C21 . . 0.3(6)
